data_7222547
loop_
_publ_author_name
'Stoll, H.'
'Hoppe, R.'

_publ_section_title
;
 Eine Notiz ueber Li4 (Pb O4)1
;
_journal_name_full
;
Zeitschrift fuer Naturforschung, Teil B. Anorganische Chemie, Organische 
Chemie (33,1978-41,1986)
;
_journal_page_first 566
_journal_page_last 576
_journal_volume 39
_journal_year 1984
_chemical_formula_sum 'Li4 O4 Pb'
_chemical_name_systematic 'Li4 Pb O4'
_space_group_IT_number 63
_symmetry_space_group_name_Hall '-C 2c 2'
_symmetry_space_group_name_H-M 'C m c m'
_cell_angle_alpha 90
_cell_angle_beta 90
_cell_angle_gamma 90
_cell_formula_units_Z 4
_cell_length_a 8.3143
_cell_length_b 7.2983
_cell_length_c 6.5197
_cell_volume 395.617
_citation_journal_id_ASTM ZNBAD2
_cod_data_source_file Stoll_ZNBAD2_1984_634.cif
_cod_data_source_block Li4O4Pb1
_cod_original_formula_sum 'Li4 O4 Pb1'
_cod_database_code 7222547

loop_
_symmetry_equiv_pos_as_xyz
x,y,z
-x,-y,z+1/2
x,-y,-z
-x,y,-z+1/2
-x,-y,-z
x,y,-z-1/2
-x,y,z
x,-y,z-1/2
x+1/2,y+1/2,z
-x+1/2,-y+1/2,z+1/2
x+1/2,-y+1/2,-z
-x+1/2,y+1/2,-z+1/2
-x+1/2,-y+1/2,-z
x+1/2,y+1/2,-z-1/2
-x+1/2,y+1/2,z
x+1/2,-y+1/2,z-1/2

loop_
_atom_site_label
_atom_site_type_symbol
_atom_site_fract_x
_atom_site_fract_y
_atom_site_fract_z
_atom_site_occupancy
_atom_site_U_iso_or_equiv
Li2 Li+1 0.1532 0 0 1 0.0
Li1 Li+1 0.1452 0.7402 0.25 1 0.0
Pb1 Pb+4 0 0.3533 0.25 1 0.0
O1 O-2 0 0.7952 0.0186 1 0.0
O2 O-2 0.2794 0.9827 0.25 1 0.0
